data_7200145
loop_
_publ_author_name
'Fu, Xiao-Fei'
'Yue, Yan-Feng'
'Guo, Rui'
'Li, Le-Le'
'Sun, Wei'
'Fang, Chen-Jie'
'Xu, Chun-Hu'
'Yan, Chun-Hua'

_publ_section_title
;
 An enhanced fluorescence in a tunable face-to-face \p&#x22EF;\p
 stacking assembly directed by the H-bonding
;
_journal_issue 11
_journal_name_full CrystEngComm
_journal_page_first 2268
_journal_paper_doi 10.1039/b910263a
_journal_volume 11
_journal_year 2009
_space_group_IT_number 1
_symmetry_cell_setting triclinic
_symmetry_Int_Tables_number 1
_symmetry_space_group_name_Hall 'P 1'
_symmetry_space_group_name_H-M 'P 1'
_audit_creation_date 2008-03-16
_audit_creation_method 'Materials Studio'
_cell_angle_alpha 90.0223
_cell_angle_beta 89.9957
_cell_angle_gamma 119.8801
_cell_length_a 26.8755
_cell_length_b 26.9156
_cell_length_c 16.5745
_cell_volume 10395.732
_cod_data_source_file AFI_model.cif
_cod_data_source_block AFI_model
_cod_original_sg_symbol_H-M P1
_cod_database_code 7200145

loop_
_symmetry_equiv_pos_as_xyz
x,y,z

loop_
_atom_site_label
_atom_site_type_symbol
_atom_site_fract_x
_atom_site_fract_y
_atom_site_fract_z
_atom_site_U_iso_or_equiv
_atom_site_adp_type
_atom_site_occupancy
Zn1 Zn 0.46096 0.33105 0.07671 0.00000 Uiso 1.00
Zn2 Zn 0.53490 0.65495 0.08770 0.00000 Uiso 1.00
Zn3 Zn 0.66505 0.11596 0.07755 0.00000 Uiso 1.00
Zn4 Zn 0.88468 0.54493 0.08810 0.00000 Uiso 1.00
Zn5 Zn 0.11414 0.44472 0.08131 0.00000 Uiso 1.00
Zn6 Zn 0.33424 0.86918 0.08208 0.00000 Uiso 1.00
Zn7 Zn 0.87445 0.34496 0.58919 0.00000 Uiso 1.00
Zn8 Zn 0.46051 0.12912 0.57624 0.00000 Uiso 1.00
Zn9 Zn 0.66630 0.55190 0.58356 0.00000 Uiso 1.00
Zn10 Zn 0.32411 0.44941 0.58166 0.00000 Uiso 1.00
Zn11 Zn 0.54963 0.88494 0.58505 0.00000 Uiso 1.00
Zn12 Zn 0.12493 0.66964 0.58106 0.00000 Uiso 1.00
Zn13 Zn 0.45972 0.33943 0.44854 0.00000 Uiso 1.00
Zn14 Zn 0.53010 0.66405 0.45805 0.00000 Uiso 1.00
Zn15 Zn 0.67508 0.13063 0.44836 0.00000 Uiso 1.00
Zn16 Zn 0.88047 0.55553 0.45350 0.00000 Uiso 1.00
Zn17 Zn 0.11482 0.45533 0.44687 0.00000 Uiso 1.00
Zn18 Zn 0.33496 0.88027 0.45676 0.00000 Uiso 1.00
Zn19 Zn 0.87007 0.33041 0.95326 0.00000 Uiso 1.00
Zn20 Zn 0.45001 0.11486 0.95112 0.00000 Uiso 1.00
Zn21 Zn 0.67039 0.54489 0.95395 0.00000 Uiso 1.00
Zn22 Zn 0.32559 0.44423 0.95220 0.00000 Uiso 1.00
Zn23 Zn 0.54506 0.86974 0.95574 0.00000 Uiso 1.00
Zn24 Zn 0.12512 0.66005 0.94757 0.00000 Uiso 1.00
C25 C 0.44835 0.22459 0.99297 0.00000 Uiso 1.00
N26 N 0.43201 0.24701 0.05326 0.00000 Uiso 1.00
N27 N 0.42333 0.16703 0.99761 0.00000 Uiso 1.00
C28 C 0.39400 0.20076 0.09914 0.00000 Uiso 1.00
C29 C 0.38874 0.15179 0.06518 0.00000 Uiso 1.00
H30 H 0.47784 0.24992 0.94599 0.00000 Uiso 1.00
H31 H 0.36368 0.10771 0.08365 0.00000 Uiso 1.00
H32 H 0.37415 0.20602 0.15237 0.00000 Uiso 1.00
C33 C 0.53907 0.76418 0.03220 0.00000 Uiso 1.00
N34 N 0.56717 0.73469 0.04144 0.00000 Uiso 1.00
N35 N 0.56824 0.81117 0.98574 0.00000 Uiso 1.00
C36 C 0.61748 0.76488 -0.00169 0.00000 Uiso 1.00
C37 C 0.61819 0.81180 0.96426 0.00000 Uiso 1.00
H38 H 0.49810 0.75196 0.05939 0.00000 Uiso 1.00
H39 H 0.64988 0.84501 0.92648 0.00000 Uiso 1.00
H40 H 0.64840 0.75063 0.99505 0.00000 Uiso 1.00
C41 C 0.76177 0.22262 0.00247 0.00000 Uiso 1.00
N42 N 0.73687 0.16535 0.01169 0.00000 Uiso 1.00
N43 N 0.81590 0.24628 0.97403 0.00000 Uiso 1.00
C44 C 0.77758 0.15158 0.98729 0.00000 Uiso 1.00
C45 C 0.82598 0.20115 0.96410 0.00000 Uiso 1.00
H46 H 0.74048 0.24668 0.01553 0.00000 Uiso 1.00
H47 H 0.86649 0.20762 0.94222 0.00000 Uiso 1.00
H48 H 0.76900 0.10801 0.98822 0.00000 Uiso 1.00
C49 C 0.77181 0.53495 0.02497 0.00000 Uiso 1.00
N50 N 0.82445 0.56614 0.05785 0.00000 Uiso 1.00
N51 N 0.74708 0.56678 0.00823 0.00000 Uiso 1.00
C52 C 0.83395 0.62143 0.06226 0.00000 Uiso 1.00
C53 C 0.78666 0.62186 0.03159 0.00000 Uiso 1.00
H54 H 0.75159 0.48949 0.01397 0.00000 Uiso 1.00
H55 H 0.77798 0.65665 0.02555 0.00000 Uiso 1.00
H56 H 0.87295 0.65574 0.08726 0.00000 Uiso 1.00
C57 C 0.22165 0.44939 0.01449 0.00000 Uiso 1.00
N58 N 0.17533 0.42355 0.06304 0.00000 Uiso 1.00
N59 N 0.25368 0.42360 0.01665 0.00000 Uiso 1.00
C60 C 0.17790 0.37843 0.09829 0.00000 Uiso 1.00
C61 C 0.22597 0.37849 0.06984 0.00000 Uiso 1.00
H62 H 0.23201 0.48669 0.97863 0.00000 Uiso 1.00
H63 H 0.24261 0.35037 0.08321 0.00000 Uiso 1.00
H64 H 0.14595 0.35048 0.14090 0.00000 Uiso 1.00
C65 C 0.23024 0.77275 0.99311 0.00000 Uiso 1.00
N66 N 0.25085 0.81320 0.05127 0.00000 Uiso 1.00
N67 N 0.17272 0.73879 0.99697 0.00000 Uiso 1.00
C68 C 0.20339 0.80460 0.09477 0.00000 Uiso 1.00
C69 C 0.15555 0.75901 0.06155 0.00000 Uiso 1.00
H70 H 0.25668 0.76845 0.94788 0.00000 Uiso 1.00
H71 H 0.11105 0.73954 0.07844 0.00000 Uiso 1.00
H72 H 0.20735 0.83085 0.14608 0.00000 Uiso 1.00
C73 C 0.77079 0.23138 0.54197 0.00000 Uiso 1.00
N74 N 0.82831 0.26307 0.55006 0.00000 Uiso 1.00
N75 N 0.75439 0.18399 0.49689 0.00000 Uiso 1.00
C76 C 0.85005 0.23398 0.50772 0.00000 Uiso 1.00
C77 C 0.80479 0.18554 0.47515 0.00000 Uiso 1.00
H78 H 0.74107 0.24230 0.56930 0.00000 Uiso 1.00
H79 H 0.80483 0.15307 0.43731 0.00000 Uiso 1.00
H80 H 0.89559 0.25013 0.50394 0.00000 Uiso 1.00
C81 C 0.45771 0.22968 0.49935 0.00000 Uiso 1.00
N82 N 0.43412 0.18589 0.55253 0.00000 Uiso 1.00
N83 N 0.43051 0.26036 0.49799 0.00000 Uiso 1.00
C84 C 0.38882 0.18876 0.58698 0.00000 Uiso 1.00
C85 C 0.38676 0.23449 0.55371 0.00000 Uiso 1.00
H86 H 0.49393 0.23868 0.46163 0.00000 Uiso 1.00
H87 H 0.35784 0.25049 0.56519 0.00000 Uiso 1.00
H88 H 0.36156 0.15820 0.63152 0.00000 Uiso 1.00
C89 C 0.77169 0.54847 0.52173 0.00000 Uiso 1.00
N90 N 0.73883 0.57337 0.51946 0.00000 Uiso 1.00
N91 N 0.81827 0.57522 0.47371 0.00000 Uiso 1.00
C92 C 0.76621 0.61882 0.46674 0.00000 Uiso 1.00
C93 C 0.81493 0.62001 0.43876 0.00000 Uiso 1.00
H94 H 0.76177 0.51118 0.55736 0.00000 Uiso 1.00
H95 H 0.84681 0.64848 0.39650 0.00000 Uiso 1.00
H96 H 0.74889 0.64635 0.45327 0.00000 Uiso 1.00
C97 C 0.22581 0.46048 0.50524 0.00000 Uiso 1.00
N98 N 0.24702 0.42672 0.52857 0.00000 Uiso 1.00
N99 N 0.17180 0.43020 0.47659 0.00000 Uiso 1.00
C100 C 0.20358 0.37131 0.51427 0.00000 Uiso 1.00
C101 C 0.15761 0.37348 0.48197 0.00000 Uiso 1.00
H102 H 0.24946 0.50661 0.50903 0.00000 Uiso 1.00
H103 H 0.11648 0.33941 0.46236 0.00000 Uiso 1.00
H104 H 0.20865 0.33493 0.52753 0.00000 Uiso 1.00
C105 C 0.54853 0.77320 0.54024 0.00000 Uiso 1.00
N106 N 0.56936 0.82980 0.52914 0.00000 Uiso 1.00
N107 N 0.55859 0.74818 0.47653 0.00000 Uiso 1.00
C108 C 0.59438 0.84162 0.45366 0.00000 Uiso 1.00
C109 C 0.58786 0.79166 0.42155 0.00000 Uiso 1.00
H110 H 0.52707 0.75046 0.59436 0.00000 Uiso 1.00
H111 H 0.60102 0.78383 0.36387 0.00000 Uiso 1.00
H112 H 0.61445 0.88426 0.42894 0.00000 Uiso 1.00
C113 C 0.23267 0.78094 0.54029 0.00000 Uiso 1.00
N114 N 0.17476 0.75101 0.54222 0.00000 Uiso 1.00
N115 N 0.25315 0.82946 0.49656 0.00000 Uiso 1.00
C116 C 0.15725 0.78254 0.49694 0.00000 Uiso 1.00
C117 C 0.20527 0.83059 0.46905 0.00000 Uiso 1.00
H118 H 0.25958 0.76807 0.57159 0.00000 Uiso 1.00
H119 H 0.20886 0.86516 0.43230 0.00000 Uiso 1.00
H120 H 0.11244 0.76839 0.48834 0.00000 Uiso 1.00
C121 C 0.45071 0.32831 0.26358 0.00000 Uiso 1.00
N122 N 0.48210 0.34841 0.19554 0.00000 Uiso 1.00
N123 N 0.48293 0.34839 0.33104 0.00000 Uiso 1.00
C124 C 0.53779 0.38347 0.22128 0.00000 Uiso 1.00
C125 C 0.53831 0.38350 0.30414 0.00000 Uiso 1.00
H126 H 0.40504 0.29944 0.26406 0.00000 Uiso 1.00
H127 H 0.57346 0.40554 0.34566 0.00000 Uiso 1.00
H128 H 0.57233 0.40542 0.17885 0.00000 Uiso 1.00
C129 C 0.54084 0.66426 0.27250 0.00000 Uiso 1.00
N130 N 0.50928 0.64407 0.20453 0.00000 Uiso 1.00
N131 N 0.50884 0.64418 0.34002 0.00000 Uiso 1.00
C132 C 0.45368 0.60891 0.23053 0.00000 Uiso 1.00
C133 C 0.45342 0.60905 0.31341 0.00000 Uiso 1.00
H134 H 0.58647 0.69331 0.27274 0.00000 Uiso 1.00
H135 H 0.41846 0.58718 0.35524 0.00000 Uiso 1.00
H136 H 0.41889 0.58691 0.18844 0.00000 Uiso 1.00
C137 C 0.66312 0.11660 0.26314 0.00000 Uiso 1.00
N138 N 0.69072 0.14044 0.19347 0.00000 Uiso 1.00
N139 N 0.69346 0.14566 0.32866 0.00000 Uiso 1.00
C140 C 0.74181 0.18775 0.21604 0.00000 Uiso 1.00
C141 C 0.74345 0.19107 0.29878 0.00000 Uiso 1.00
H142 H 0.62155 0.07855 0.26596 0.00000 Uiso 1.00
H143 H 0.77642 0.22135 0.33835 0.00000 Uiso 1.00
H144 H 0.77306 0.21459 0.17178 0.00000 Uiso 1.00
C145 C 0.87814 0.54979 0.27048 0.00000 Uiso 1.00
N146 N 0.90968 0.57098 0.20290 0.00000 Uiso 1.00
N147 N 0.90784 0.57580 0.33784 0.00000 Uiso 1.00
C148 C 0.96286 0.61332 0.22879 0.00000 Uiso 1.00
C149 C 0.96175 0.61630 0.31153 0.00000 Uiso 1.00
H150 H 0.83398 0.51603 0.27067 0.00000 Uiso 1.00
H151 H 0.99484 0.64366 0.35327 0.00000 Uiso 1.00
H152 H 0.99704 0.63768 0.18676 0.00000 Uiso 1.00
C153 C 0.11762 0.45333 0.26402 0.00000 Uiso 1.00
N154 N 0.08728 0.42668 0.19739 0.00000 Uiso 1.00
N155 N 0.08739 0.43144 0.33244 0.00000 Uiso 1.00
C156 C 0.03432 0.38502 0.22505 0.00000 Uiso 1.00
C157 C 0.03438 0.38793 0.30786 0.00000 Uiso 1.00
H158 H 0.16121 0.48826 0.26266 0.00000 Uiso 1.00
H159 H 0.00113 0.36277 0.35075 0.00000 Uiso 1.00
H160 H 0.00102 0.35693 0.18406 0.00000 Uiso 1.00
C161 C 0.34233 0.88917 0.26902 0.00000 Uiso 1.00
N162 N 0.33448 0.85683 0.20281 0.00000 Uiso 1.00
N163 N 0.33208 0.85900 0.33806 0.00000 Uiso 1.00
C164 C 0.31822 0.80273 0.23153 0.00000 Uiso 1.00
C165 C 0.31670 0.80406 0.31421 0.00000 Uiso 1.00
H166 H 0.35571 0.93414 0.26711 0.00000 Uiso 1.00
H167 H 0.30630 0.77038 0.35731 0.00000 Uiso 1.00
H168 H 0.30936 0.76784 0.19137 0.00000 Uiso 1.00
C169 C 0.87246 0.33532 0.77097 0.00000 Uiso 1.00
N170 N 0.85951 0.35599 0.70510 0.00000 Uiso 1.00
N171 N 0.85886 0.35193 0.84021 0.00000 Uiso 1.00
C172 C 0.83607 0.38785 0.73420 0.00000 Uiso 1.00
C173 C 0.83558 0.38527 0.81705 0.00000 Uiso 1.00
H174 H 0.89157 0.30846 0.76846 0.00000 Uiso 1.00
H175 H 0.82062 0.40437 0.86083 0.00000 Uiso 1.00
H176 H 0.82186 0.40972 0.69410 0.00000 Uiso 1.00
C177 C 0.45222 0.13215 0.76356 0.00000 Uiso 1.00
N178 N 0.46284 0.11166 0.69524 0.00000 Uiso 1.00
N179 N 0.45774 0.10673 0.83054 0.00000 Uiso 1.00
C180 C 0.47610 0.07076 0.72040 0.00000 Uiso 1.00
C181 C 0.47278 0.06757 0.80302 0.00000 Uiso 1.00
H182 H 0.44062 0.16513 0.76438 0.00000 Uiso 1.00
H183 H 0.47904 0.03995 0.84354 0.00000 Uiso 1.00
H184 H 0.48747 0.04752 0.67847 0.00000 Uiso 1.00
C185 C 0.65924 0.54579 0.76904 0.00000 Uiso 1.00
N186 N 0.69111 0.56373 0.70116 0.00000 Uiso 1.00
N187 N 0.69163 0.56386 0.83650 0.00000 Uiso 1.00
C188 C 0.74726 0.59524 0.72698 0.00000 Uiso 1.00
C189 C 0.74762 0.59528 0.80985 0.00000 Uiso 1.00
H190 H 0.61318 0.51971 0.76932 0.00000 Uiso 1.00
H191 H 0.78292 0.61445 0.85171 0.00000 Uiso 1.00
H192 H 0.78220 0.61446 0.68459 0.00000 Uiso 1.00
C193 C 0.33398 0.44858 0.76713 0.00000 Uiso 1.00
N194 N 0.30190 0.43178 0.69934 0.00000 Uiso 1.00
N195 N 0.30161 0.43276 0.83464 0.00000 Uiso 1.00
C196 C 0.24561 0.40350 0.72541 0.00000 Uiso 1.00
C197 C 0.24547 0.40404 0.80826 0.00000 Uiso 1.00
H198 H 0.38020 0.47212 0.76745 0.00000 Uiso 1.00
H199 H 0.21024 0.38687 0.85027 0.00000 Uiso 1.00
H200 H 0.21049 0.38588 0.68320 0.00000 Uiso 1.00
C201 C 0.54023 0.86779 0.76975 0.00000 Uiso 1.00
N202 N 0.56608 0.90038 0.70430 0.00000 Uiso 1.00
N203 N 0.56436 0.89517 0.83940 0.00000 Uiso 1.00
C204 C 0.60925 0.95179 0.73426 0.00000 Uiso 1.00
C205 C 0.60829 0.94851 0.81692 0.00000 Uiso 1.00
H206 H 0.50408 0.82496 0.76684 0.00000 Uiso 1.00
H207 H 0.63511 0.97975 0.86114 0.00000 Uiso 1.00
H208 H 0.63698 0.98639 0.69476 0.00000 Uiso 1.00
C209 C 0.12857 0.67367 0.76504 0.00000 Uiso 1.00
N210 N 0.14133 0.65628 0.69572 0.00000 Uiso 1.00
N211 N 0.14216 0.65346 0.83086 0.00000 Uiso 1.00
C212 C 0.16451 0.62282 0.71881 0.00000 Uiso 1.00
C213 C 0.16500 0.62105 0.80165 0.00000 Uiso 1.00
H214 H 0.10956 0.70065 0.76758 0.00000 Uiso 1.00
H215 H 0.17929 0.59925 0.84178 0.00000 Uiso 1.00
H216 H 0.17833 0.60279 0.67481 0.00000 Uiso 1.00
C217 C 0.39838 0.39501 0.02251 0.00000 Uiso 1.00
N218 N 0.39811 0.34546 0.03629 0.00000 Uiso 1.00
N219 N 0.34983 0.38680 0.98658 0.00000 Uiso 1.00
C220 C 0.34605 0.30293 0.00718 0.00000 Uiso 1.00
C221 C 0.31646 0.32822 0.97682 0.00000 Uiso 1.00
H222 H 0.43365 0.43666 0.03789 0.00000 Uiso 1.00
H223 H 0.27495 0.30920 0.94848 0.00000 Uiso 1.00
H224 H 0.33462 0.25850 0.00955 0.00000 Uiso 1.00
C225 C 0.60329 0.60584 1.00777 0.00000 Uiso 1.00
N226 N 0.59263 0.62786 0.07446 0.00000 Uiso 1.00
N227 N 0.64182 0.58853 0.02145 0.00000 Uiso 1.00
C228 C 0.62636 0.62426 0.13425 0.00000 Uiso 1.00
C229 C 0.65643 0.60009 0.10197 0.00000 Uiso 1.00
H230 H 0.58317 0.60252 0.95025 0.00000 Uiso 1.00
H231 H 0.68696 0.59054 0.12952 0.00000 Uiso 1.00
H232 H 0.62583 0.63819 0.19497 0.00000 Uiso 1.00
C233 C 0.59907 0.99316 0.01614 0.00000 Uiso 1.00
N234 N 0.64019 0.03255 0.06441 0.00000 Uiso 1.00
N235 N 0.59601 0.94169 0.02042 0.00000 Uiso 1.00
C236 C 0.66503 0.00443 0.10172 0.00000 Uiso 1.00
C237 C 0.63789 0.94870 0.07473 0.00000 Uiso 1.00
H238 H 0.57197 0.00196 0.97787 0.00000 Uiso 1.00
H239 H 0.64497 0.91376 0.08959 0.00000 Uiso 1.00
H240 H 0.69938 0.02595 0.14452 0.00000 Uiso 1.00
C241 C 0.00498 0.59709 0.01639 0.00000 Uiso 1.00
N242 N 0.95260 0.59242 0.01490 0.00000 Uiso 1.00
N243 N 0.04181 0.63682 0.96418 0.00000 Uiso 1.00
C244 C 0.95639 0.63175 0.95830 0.00000 Uiso 1.00
C245 C 0.01109 0.65897 0.92727 0.00000 Uiso 1.00
H246 H 0.01637 0.57208 0.05504 0.00000 Uiso 1.00
H247 H 0.03014 0.69209 0.88234 0.00000 Uiso 1.00
H248 H 0.92019 0.63720 0.94495 0.00000 Uiso 1.00
C249 C 0.99170 0.39056 0.01637 0.00000 Uiso 1.00
N250 N 0.04384 0.39471 0.01247 0.00000 Uiso 1.00
N251 N 0.95310 0.34988 0.96672 0.00000 Uiso 1.00
C252 C 0.03806 0.35403 0.95687 0.00000 Uiso 1.00
C253 C 0.98252 0.32666 0.92874 0.00000 Uiso 1.00
H254 H 0.98166 0.41656 0.05518 0.00000 Uiso 1.00
H255 H 0.96219 0.29278 0.88508 0.00000 Uiso 1.00
H256 H 0.07344 0.34757 0.94220 0.00000 Uiso 1.00
C257 C 0.39906 0.99687 0.03215 0.00000 Uiso 1.00
N258 N 0.35028 0.94604 0.04056 0.00000 Uiso 1.00
N259 N 0.39105 0.03473 0.98887 0.00000 Uiso 1.00
C260 C 0.30863 0.95200 0.00010 0.00000 Uiso 1.00
C261 C 0.33365 0.00633 0.96846 0.00000 Uiso 1.00
H262 H 0.43986 0.00677 0.05781 0.00000 Uiso 1.00
H263 H 0.31520 0.02654 0.93294 0.00000 Uiso 1.00
H264 H 0.26507 0.91713 0.99662 0.00000 Uiso 1.00
C265 C 0.99397 0.40415 0.51704 0.00000 Uiso 1.00
N266 N 0.95788 0.36812 0.57341 0.00000 Uiso 1.00
N267 N 0.04656 0.40941 0.52099 0.00000 Uiso 1.00
C268 C 0.98934 0.34913 0.61585 0.00000 Uiso 1.00
C269 C 0.04371 0.37449 0.58382 0.00000 Uiso 1.00
H270 H 0.98193 0.42607 0.47357 0.00000 Uiso 1.00
H271 H 0.08023 0.37038 0.60042 0.00000 Uiso 1.00
H272 H 0.97115 0.31961 0.66537 0.00000 Uiso 1.00
C273 C 0.39889 0.00182 0.52496 0.00000 Uiso 1.00
N274 N 0.40510 0.05457 0.51826 0.00000 Uiso 1.00
N275 N 0.36087 0.96420 0.47153 0.00000 Uiso 1.00
C276 C 0.36856 0.05029 0.45684 0.00000 Uiso 1.00
C277 C 0.34141 0.99497 0.42824 0.00000 Uiso 1.00
H278 H 0.42047 0.99042 0.56987 0.00000 Uiso 1.00
H279 H 0.30987 0.97540 0.38122 0.00000 Uiso 1.00
H280 H 0.36451 0.08653 0.43882 0.00000 Uiso 1.00
C281 C 0.59290 0.60041 0.51350 0.00000 Uiso 1.00
N282 N 0.64157 0.60884 0.54934 0.00000 Uiso 1.00
N283 N 0.59308 0.64985 0.49921 0.00000 Uiso 1.00
C284 C 0.67489 0.66748 0.55854 0.00000 Uiso 1.00
C285 C 0.64519 0.69255 0.52786 0.00000 Uiso 1.00
H286 H 0.55760 0.55867 0.49859 0.00000 Uiso 1.00
H287 H 0.65657 0.73694 0.52487 0.00000 Uiso 1.00
H288 H 0.71647 0.68667 0.58672 0.00000 Uiso 1.00
C289 C 0.39573 0.39383 0.52609 0.00000 Uiso 1.00
N290 N 0.35100 0.40299 0.51710 0.00000 Uiso 1.00
N291 N 0.39911 0.36204 0.46559 0.00000 Uiso 1.00
C292 C 0.32444 0.37539 0.44631 0.00000 Uiso 1.00
C293 C 0.35380 0.35019 0.41504 0.00000 Uiso 1.00
H294 H 0.42553 0.40986 0.57578 0.00000 Uiso 1.00
H295 H 0.34605 0.32538 0.36083 0.00000 Uiso 1.00
H296 H 0.28716 0.37596 0.42381 0.00000 Uiso 1.00
C297 C 0.60166 0.00359 0.49936 0.00000 Uiso 1.00
N298 N 0.60690 0.96098 0.53346 0.00000 Uiso 1.00
N299 N 0.65286 0.05107 0.48638 0.00000 Uiso 1.00
C300 C 0.66520 0.98260 0.54253 0.00000 Uiso 1.00
C301 C 0.69328 0.03780 0.51395 0.00000 Uiso 1.00
H302 H 0.56105 -0.00030 0.48305 0.00000 Uiso 1.00
H303 H 0.73841 0.06871 0.51246 0.00000 Uiso 1.00
H304 H 0.68201 0.95731 0.56843 0.00000 Uiso 1.00
C305 C 0.00229 0.60741 0.51938 0.00000 Uiso 1.00
N306 N 0.04160 0.64858 0.56775 0.00000 Uiso 1.00
N307 N 0.95069 0.60453 0.52285 0.00000 Uiso 1.00
C308 C 0.01331 0.67355 0.60426 0.00000 Uiso 1.00
C309 C 0.95765 0.64660 0.57669 0.00000 Uiso 1.00
H310 H 0.01141 0.58026 0.48167 0.00000 Uiso 1.00
H311 H 0.92288 0.65416 0.59075 0.00000 Uiso 1.00
H312 H 0.03458 0.70833 0.64639 0.00000 Uiso 1.00
C313 C 0.56224 0.43859 0.00760 0.00000 Uiso 1.00
N314 N 0.53671 0.38136 0.01834 0.00000 Uiso 1.00
N315 N 0.61328 0.46034 0.96968 0.00000 Uiso 1.00
C316 C 0.57419 0.36578 0.98556 0.00000 Uiso 1.00
C317 C 0.62092 0.41408 0.95540 0.00000 Uiso 1.00
H318 H 0.54437 0.46456 0.02757 0.00000 Uiso 1.00
H319 H 0.65838 0.41872 0.92497 0.00000 Uiso 1.00
H320 H 0.56543 0.32216 0.98692 0.00000 Uiso 1.00
C321 C 0.42824 0.54770 0.02716 0.00000 Uiso 1.00
N322 N 0.46525 0.60422 0.01807 0.00000 Uiso 1.00
N323 N 0.38931 0.52592 0.96704 0.00000 Uiso 1.00
C324 C 0.44890 0.61945 0.94768 0.00000 Uiso 1.00
C325 C 0.40232 0.57149 0.91641 0.00000 Uiso 1.00
H326 H 0.42949 0.52283 0.07725 0.00000 Uiso 1.00
H327 H 0.37782 0.56619 0.86249 0.00000 Uiso 1.00
H328 H 0.47168 0.66281 0.92557 0.00000 Uiso 1.00
C329 C 0.55962 0.11432 0.00134 0.00000 Uiso 1.00
N330 N 0.60315 0.13614 0.05500 0.00000 Uiso 1.00
N331 N 0.52591 0.13814 0.00750 0.00000 Uiso 1.00
C332 C 0.59688 0.17663 0.09802 0.00000 Uiso 1.00
C333 C 0.54956 0.17778 0.06897 0.00000 Uiso 1.00
H334 H 0.55315 0.08233 0.95705 0.00000 Uiso 1.00
H335 H 0.53081 0.20322 0.08750 0.00000 Uiso 1.00
H336 H 0.62586 0.20064 0.14619 0.00000 Uiso 1.00
C337 C 0.87558 0.43752 0.01854 0.00000 Uiso 1.00
N338 N 0.85791 0.46044 0.07650 0.00000 Uiso 1.00
N339 N 0.85467 0.38075 0.02885 0.00000 Uiso 1.00
C340 C 0.82363 0.41548 0.12701 0.00000 Uiso 1.00
C341 C 0.82167 0.36670 0.09786 0.00000 Uiso 1.00
H342 H 0.90331 0.46199 0.96943 0.00000 Uiso 1.00
H343 H 0.79966 0.32361 0.12114 0.00000 Uiso 1.00
H344 H 0.80375 0.42134 0.17972 0.00000 Uiso 1.00
C345 C 0.11907 0.54976 0.00805 0.00000 Uiso 1.00
N346 N 0.14405 0.52870 0.05739 0.00000 Uiso 1.00
N347 N 0.14460 0.60741 0.01148 0.00000 Uiso 1.00
C348 C 0.18830 0.57593 0.09463 0.00000 Uiso 1.00
C349 C 0.18861 0.62415 0.06652 0.00000 Uiso 1.00
H350 H 0.08295 0.52326 0.96981 0.00000 Uiso 1.00
H351 H 0.21599 0.66864 0.08177 0.00000 Uiso 1.00
H352 H 0.21608 0.57192 0.13758 0.00000 Uiso 1.00
C353 C 0.44039 0.87108 0.01560 0.00000 Uiso 1.00
N354 N 0.38374 0.84004 0.03099 0.00000 Uiso 1.00
N355 N 0.46180 0.83929 0.98445 0.00000 Uiso 1.00
C356 C 0.36798 0.78470 0.00859 0.00000 Uiso 1.00
C357 C 0.41577 0.78427 0.97980 0.00000 Uiso 1.00
H358 H 0.46617 0.91632 0.02769 0.00000 Uiso 1.00
H359 H 0.42017 0.74925 0.95674 0.00000 Uiso 1.00
H360 H 0.32447 0.75002 0.01455 0.00000 Uiso 1.00
C361 C 0.87679 0.45144 0.52527 0.00000 Uiso 1.00
N362 N 0.85317 0.39401 0.52085 0.00000 Uiso 1.00
N363 N 0.85185 0.47161 0.47437 0.00000 Uiso 1.00
C364 C 0.81048 0.37648 0.46352 0.00000 Uiso 1.00
C365 C 0.80965 0.42405 0.43503 0.00000 Uiso 1.00
H366 H 0.91162 0.47844 0.56514 0.00000 Uiso 1.00
H367 H 0.78226 0.42736 0.39062 0.00000 Uiso 1.00
H368 H 0.78447 0.33199 0.44735 0.00000 Uiso 1.00
C369 C 0.56440 0.12518 0.51013 0.00000 Uiso 1.00
N370 N 0.54102 0.15771 0.53038 0.00000 Uiso 1.00
N371 N 0.61891 0.15643 0.48342 0.00000 Uiso 1.00
C372 C 0.58352 0.21341 0.51592 0.00000 Uiso 1.00
C373 C 0.63101 0.21263 0.48675 0.00000 Uiso 1.00
H374 H 0.54174 0.07911 0.51442 0.00000 Uiso 1.00
H375 H 0.67189 0.24757 0.46794 0.00000 Uiso 1.00
H376 H 0.57726 0.24926 0.52778 0.00000 Uiso 1.00
C377 C 0.56472 0.44810 0.50884 0.00000 Uiso 1.00
N378 N 0.60414 0.46996 0.56829 0.00000 Uiso 1.00
N379 N 0.52934 0.39115 0.51659 0.00000 Uiso 1.00
C380 C 0.59327 0.42404 0.61694 0.00000 Uiso 1.00
C381 C 0.54735 0.37572 0.58525 0.00000 Uiso 1.00
H382 H 0.56207 0.47317 0.46010 0.00000 Uiso 1.00
H383 H 0.52609 0.33200 0.60602 0.00000 Uiso 1.00
H384 H 0.61865 0.42930 0.66986 0.00000 Uiso 1.00
C385 C 0.42974 0.55626 0.52495 0.00000 Uiso 1.00
N386 N 0.38024 0.53377 0.56686 0.00000 Uiso 1.00
N387 N 0.45569 0.61379 0.51877 0.00000 Uiso 1.00
C388 C 0.37403 0.57986 0.58874 0.00000 Uiso 1.00
C389 C 0.42021 0.62884 0.55899 0.00000 Uiso 1.00
H390 H 0.44619 0.53062 0.49880 0.00000 Uiso 1.00
H391 H 0.43011 0.67277 0.56275 0.00000 Uiso 1.00
H392 H 0.33792 0.57446 0.62371 0.00000 Uiso 1.00
C393 C 0.44146 0.88789 0.53566 0.00000 Uiso 1.00
N394 N 0.46637 0.85680 0.55596 0.00000 Uiso 1.00
N395 N 0.38654 0.85517 0.51163 0.00000 Uiso 1.00
C396 C 0.42458 0.80052 0.54398 0.00000 Uiso 1.00
C397 C 0.37574 0.79947 0.51692 0.00000 Uiso 1.00
H398 H 0.46324 0.93400 0.53797 0.00000 Uiso 1.00
H399 H 0.33476 0.76349 0.50084 0.00000 Uiso 1.00
H400 H 0.43284 0.76574 0.55391 0.00000 Uiso 1.00
C401 C 0.12027 0.56063 0.51728 0.00000 Uiso 1.00
N402 N 0.14334 0.61799 0.51201 0.00000 Uiso 1.00
N403 N 0.14389 0.54006 0.46450 0.00000 Uiso 1.00
C404 C 0.18431 0.63511 0.45216 0.00000 Uiso 1.00
C405 C 0.18465 0.58740 0.42304 0.00000 Uiso 1.00
H406 H 0.08678 0.53388 0.55909 0.00000 Uiso 1.00
H407 H 0.21045 0.58388 0.37623 0.00000 Uiso 1.00
H408 H 0.20934 0.67946 0.43457 0.00000 Uiso 1.00
